data_2228720
loop_
_publ_author_name
'Outouch, Rachid'
'Boualy, Brahim'
'Ali, Mustapha Ait'
'Firdoussi, Larbi El'
'Rizzoli, Corrado'

_publ_section_title
;
 (1<i>S</i>,2<i>R</i>,4<i>S</i>)-1-[(Benzylamino)methyl]-4-(prop-1-en-2-yl)cyclohexane-1,2-diol
;
_journal_coeditor_code GK2332
_journal_issue 1
_journal_name_full 'Acta Crystallographica Section E'
_journal_page_first o195
_journal_page_last o196
_journal_paper_doi 10.1107/S1600536810052323
_journal_volume 67
_journal_year 2011
_chemical_formula_iupac 'C17 H25 N O2'
_chemical_formula_moiety 'C17 H25 N O2'
_chemical_formula_sum 'C17 H25 N O2'
_chemical_formula_weight 275.38
_chemical_name_systematic
;(1<i>S</i>,2<i>R</i>,4<i>S</i>)-1-[(Benzylamino)methyl]-4-(prop-1-en-2-
yl)cyclohexane-1,2-diol
;
_space_group_IT_number 4
_symmetry_cell_setting monoclinic
_symmetry_space_group_name_Hall 'P 2yb'
_symmetry_space_group_name_H-M 'P 1 21 1'
_atom_sites_solution_hydrogens geom
_atom_sites_solution_primary direct
_atom_sites_solution_secondary difmap
_cell_angle_alpha 90.00
_cell_angle_beta 105.908(4)
_cell_angle_gamma 90.00
_cell_formula_units_Z 2
_cell_length_a 5.8281(4)
_cell_length_b 24.5421(16)
_cell_length_c 5.8776(4)
_cell_measurement_reflns_used 48
_cell_measurement_temperature 294(2)
_cell_measurement_theta_max 38.75
_cell_measurement_theta_min 12.60
_cell_volume 808.50(10)
_computing_cell_refinement '<i>AED</i> (Belletti <i>et al.</i>, 1993)'
_computing_data_collection '<i>AED</i> (Belletti <i>et al.</i>, 1993)'
_computing_data_reduction '<i>AED</i> (Belletti <i>et al.</i>, 1993)'
_computing_molecular_graphics
;
<i>ORTEP-3 for Windows</i> (Farrugia, 1997) and
<i>SCHAKAL97</i> (Keller, 1997)
;
_computing_publication_material
;
<i>SHELXL97</i> (Sheldrick, 2008) and <i>PARST95</i> (Nardelli,
1995)
;
_computing_structure_refinement '<i>SHELXL97</i> (Sheldrick, 2008)'
_computing_structure_solution '<i>SIR97</i> (Altomare <i>et al.</i>, 1999)'
_diffrn_ambient_temperature 294(2)
_diffrn_measured_fraction_theta_full 1.000
_diffrn_measured_fraction_theta_max 1.000
_diffrn_measurement_device 'Siemens AED'
_diffrn_measurement_method \q/2\q
_diffrn_radiation_monochromator graphite
_diffrn_radiation_source 'fine-focus sealed tube'
_diffrn_radiation_type CuK\a
_diffrn_radiation_wavelength 1.54178
_diffrn_reflns_av_R_equivalents 0.0104
_diffrn_reflns_av_sigmaI/netI 0.0122
_diffrn_reflns_limit_h_max 7
_diffrn_reflns_limit_h_min -7
_diffrn_reflns_limit_k_max 29
_diffrn_reflns_limit_k_min -28
_diffrn_reflns_limit_l_max 1
_diffrn_reflns_limit_l_min -7
_diffrn_reflns_number 3041
_diffrn_reflns_theta_full 69.80
_diffrn_reflns_theta_max 69.80
_diffrn_reflns_theta_min 3.60
_diffrn_standards_decay_% 0.02
_diffrn_standards_interval_count 100
_diffrn_standards_number 3
_exptl_absorpt_coefficient_mu 0.575
_exptl_absorpt_correction_type none
_exptl_crystal_colour colourless
_exptl_crystal_density_diffrn 1.131
_exptl_crystal_density_method 'not measured'
_exptl_crystal_description block
_exptl_crystal_F_000 300
_exptl_crystal_size_max 0.20
_exptl_crystal_size_mid 0.17
_exptl_crystal_size_min 0.15
_refine_diff_density_max 0.158
_refine_diff_density_min -0.091
_refine_ls_extinction_coef 0.0091(17)
_refine_ls_extinction_method '<i>SHELXL97</i> (Sheldrick, 2008)'
_refine_ls_goodness_of_fit_ref 1.082
_refine_ls_hydrogen_treatment mixed
_refine_ls_matrix_type full
_refine_ls_number_parameters 195
_refine_ls_number_reflns 1567
_refine_ls_number_restraints 1
_refine_ls_restrained_S_all 1.082
_refine_ls_R_factor_all 0.0330
_refine_ls_R_factor_gt 0.0314
_refine_ls_shift/su_max 0.000
_refine_ls_shift/su_mean 0.000
_refine_ls_structure_factor_coef Fsqd
_refine_ls_weighting_details 'calc w=1/[\s^2^(Fo^2^)+(0.0584P)^2^+0.0328P] where P=(Fo^2^+2Fc^2^)/3'
_refine_ls_weighting_scheme calc
_refine_ls_wR_factor_gt 0.0905
_refine_ls_wR_factor_ref 0.0919
_reflns_number_gt 1477
_reflns_number_total 1567
_reflns_threshold_expression I>2\s(I)
_cod_data_source_file gk2332.cif
_cod_data_source_block I
_cod_original_sg_symbol_H-M 'P 21'
_cod_database_code 2228720
_cod_database_fobs_code 2228720

loop_
_symmetry_equiv_pos_as_xyz
x,y,z
-x,y+1/2,-z

loop_
_atom_site_type_symbol
_atom_site_label
_atom_site_fract_x
_atom_site_fract_y
_atom_site_fract_z
_atom_site_U_iso_or_equiv
_atom_site_adp_type
_atom_site_calc_flag
_atom_site_refinement_flags
_atom_site_occupancy
_atom_site_disorder_assembly
_atom_site_disorder_group
O O1 0.0402(2) 0.20566(7) 0.8285(2) 0.0523(3) Uani d . 1 . .
H H1O 0.114(5) 0.2089(13) 0.971(5) 0.075(7) Uiso d . 1 . .
O O2 0.2514(2) 0.20737(7) 0.3026(2) 0.0573(4) Uani d . 1 . .
H H2O 0.379(6) 0.1870(13) 0.371(6) 0.090(9) Uiso d . 1 . .
N N1 0.5565(3) 0.15127(7) 0.6459(3) 0.0519(4) Uani d . 1 . .
H H1N 0.688(4) 0.1715(10) 0.719(4) 0.055(6) Uiso d . 1 . .
C C1 0.2235(3) 0.20879(8) 0.7095(2) 0.0432(4) Uani d . 1 . .
C C2 0.0876(3) 0.21090(9) 0.4445(3) 0.0451(4) Uani d . 1 . .
H H2 -0.0219 0.1798 0.4075 0.054 Uiso calc R 1 . .
C C3 -0.0551(3) 0.26297(9) 0.3798(3) 0.0501(4) Uani d . 1 . .
H H3A -0.1818 0.2634 0.4578 0.060 Uiso calc R 1 . .
H H3B -0.1284 0.2636 0.2104 0.060 Uiso calc R 1 . .
C C4 0.0993(4) 0.31396(9) 0.4509(4) 0.0551(5) Uani d . 1 . .
H H4 0.2232 0.3127 0.3669 0.066 Uiso calc R 1 . .
C C5 0.2265(4) 0.31182(9) 0.7172(4) 0.0580(5) Uani d . 1 . .
H H5A 0.3308 0.3432 0.7602 0.070 Uiso calc R 1 . .
H H5B 0.1087 0.3137 0.8059 0.070 Uiso calc R 1 . .
C C6 0.3724(3) 0.25995(9) 0.7830(3) 0.0509(4) Uani d . 1 . .
H H6A 0.5009 0.2602 0.7073 0.061 Uiso calc R 1 . .
H H6B 0.4433 0.2593 0.9527 0.061 Uiso calc R 1 . .
C C7 -0.0400(5) 0.36592(11) 0.3773(5) 0.0715(6) Uani d . 1 . .
C C8 -0.2383(6) 0.37780(15) 0.4831(8) 0.1137(13) Uani d . 1 . .
H H8A -0.3043 0.4130 0.4311 0.170 Uiso calc R 1 . .
H H8B -0.1791 0.3776 0.6524 0.170 Uiso calc R 1 . .
H H8C -0.3599 0.3505 0.4342 0.170 Uiso calc R 1 . .
C C9 0.0179(7) 0.40014(13) 0.2250(6) 0.0967(10) Uani d . 1 . .
H H9A -0.0669 0.4324 0.1828 0.116 Uiso calc R 1 . .
H H9B 0.1431 0.3917 0.1613 0.116 Uiso calc R 1 . .
C C10 0.3697(3) 0.15611(9) 0.7684(3) 0.0519(5) Uani d . 1 . .
H H10A 0.4431 0.1547 0.9377 0.062 Uiso calc R 1 . .
H H10B 0.2628 0.1252 0.7264 0.062 Uiso calc R 1 . .
C C11 0.6236(4) 0.09492(10) 0.6142(4) 0.0654(6) Uani d . 1 . .
H H11A 0.7594 0.0955 0.5487 0.078 Uiso calc R 1 . .
H H11B 0.4925 0.0778 0.4979 0.078 Uiso calc R 1 . .
C C12 0.6868(4) 0.05945(9) 0.8337(4) 0.0606(5) Uani d . 1 . .
C C13 0.9001(5) 0.06545(13) 1.0055(6) 0.0835(8) Uani d . 1 . .
H H13 1.0082 0.0918 0.9871 0.100 Uiso calc R 1 . .
C C14 0.9548(6) 0.03319(17) 1.2024(6) 0.1002(10) Uani d . 1 . .
H H14 1.1006 0.0377 1.3152 0.120 Uiso calc R 1 . .
C C15 0.8001(7) -0.00523(12) 1.2363(6) 0.0908(9) Uani d . 1 . .
H H15 0.8403 -0.0274 1.3698 0.109 Uiso calc R 1 . .
C C16 0.5866(7) -0.01100(13) 1.0734(7) 0.1009(10) Uani d . 1 . .
H H16 0.4775 -0.0366 1.0966 0.121 Uiso calc R 1 . .
C C17 0.5310(6) 0.02089(12) 0.8739(6) 0.0914(9) Uani d . 1 . .
H H17 0.3842 0.0163 0.7629 0.110 Uiso calc R 1 . .

loop_
_atom_site_aniso_label
_atom_site_aniso_U_11
_atom_site_aniso_U_22
_atom_site_aniso_U_33
_atom_site_aniso_U_12
_atom_site_aniso_U_13
_atom_site_aniso_U_23
O1 0.0435(6) 0.0846(9) 0.0303(6) -0.0047(7) 0.0128(5) -0.0006(6)
O2 0.0604(7) 0.0859(10) 0.0274(5) 0.0089(8) 0.0153(5) 0.0031(7)
N1 0.0461(8) 0.0652(10) 0.0451(8) 0.0007(7) 0.0137(6) 0.0022(7)
C1 0.0379(7) 0.0653(10) 0.0260(7) -0.0025(8) 0.0085(5) 0.0020(8)
C2 0.0444(8) 0.0633(10) 0.0261(7) -0.0068(8) 0.0070(6) -0.0051(8)
C3 0.0436(8) 0.0705(11) 0.0320(7) -0.0022(8) 0.0033(6) 0.0000(8)
C4 0.0514(9) 0.0625(11) 0.0504(10) -0.0026(9) 0.0121(8) 0.0001(9)
C5 0.0557(10) 0.0649(12) 0.0496(11) -0.0066(9) 0.0079(8) -0.0123(9)
C6 0.0421(8) 0.0730(12) 0.0337(8) -0.0071(9) 0.0037(6) -0.0057(9)
C7 0.0732(14) 0.0707(14) 0.0665(14) 0.0036(11) 0.0122(11) 0.0052(11)
C8 0.089(2) 0.092(2) 0.169(4) 0.0326(18) 0.051(2) 0.028(2)
C9 0.134(3) 0.0738(17) 0.084(2) 0.0154(17) 0.0331(19) 0.0160(15)
C10 0.0495(10) 0.0702(12) 0.0365(9) 0.0002(8) 0.0126(7) 0.0074(8)
C11 0.0692(13) 0.0728(14) 0.0557(11) -0.0016(10) 0.0196(10) -0.0077(10)
C12 0.0617(11) 0.0563(11) 0.0642(13) 0.0049(9) 0.0179(9) -0.0071(10)
C13 0.0620(13) 0.103(2) 0.0823(17) -0.0091(13) 0.0138(12) 0.0109(15)
C14 0.0825(18) 0.120(3) 0.086(2) 0.0014(18) 0.0019(15) 0.0123(19)
C15 0.115(2) 0.0723(16) 0.0830(19) 0.0220(16) 0.0235(17) 0.0135(13)
C16 0.107(2) 0.0737(17) 0.116(3) -0.0139(16) 0.021(2) 0.0218(17)
C17 0.0863(17) 0.0703(16) 0.102(2) -0.0157(13) -0.0009(15) 0.0099(15)

loop_
_atom_type_symbol
_atom_type_description
_atom_type_scat_dispersion_real
_atom_type_scat_dispersion_imag
_atom_type_scat_source
O O 0.0492 0.0322 'International Tables Vol C Tables 4.2.6.8 and 6.1.1.4'
H H 0.0000 0.0000 'International Tables Vol C Tables 4.2.6.8 and 6.1.1.4'
N N 0.0311 0.0180 'International Tables Vol C Tables 4.2.6.8 and 6.1.1.4'
C C 0.0181 0.0091 'International Tables Vol C Tables 4.2.6.8 and 6.1.1.4'

loop_
_geom_angle_atom_site_label_1
_geom_angle_atom_site_label_2
_geom_angle_atom_site_label_3
_geom_angle_site_symmetry_1
_geom_angle_site_symmetry_3
_geom_angle
_geom_angle_publ_flag
C1 O1 H1O . . 103.5(18) ?
C2 O2 H2O . . 112(2) ?
C11 N1 C10 . . 113.58(17) ?
C11 N1 H1N . . 110.8(14) ?
C10 N1 H1N . . 111.3(15) ?
O1 C1 C6 . . 110.51(15) ?
O1 C1 C10 . . 106.71(15) ?
C6 C1 C10 . . 113.15(13) ?
O1 C1 C2 . . 104.49(11) ?
C6 C1 C2 . . 110.73(15) ?
C10 C1 C2 . . 110.82(15) ?
O2 C2 C3 . . 108.21(15) ?
O2 C2 C1 . . 110.28(12) ?
C3 C2 C1 . . 112.11(15) ?
O2 C2 H2 . . 108.7 ?
C3 C2 H2 . . 108.7 ?
C1 C2 H2 . . 108.7 ?
C2 C3 C4 . . 112.31(14) ?
C2 C3 H3A . . 109.1 ?
C4 C3 H3A . . 109.1 ?
C2 C3 H3B . . 109.1 ?
C4 C3 H3B . . 109.1 ?
H3A C3 H3B . . 107.9 ?
C7 C4 C3 . . 112.49(17) ?
C7 C4 C5 . . 113.05(18) ?
C3 C4 C5 . . 109.44(16) ?
C7 C4 H4 . . 107.2 ?
C3 C4 H4 . . 107.2 ?
C5 C4 H4 . . 107.2 ?
C6 C5 C4 . . 111.52(17) ?
C6 C5 H5A . . 109.3 ?
C4 C5 H5A . . 109.3 ?
C6 C5 H5B . . 109.3 ?
C4 C5 H5B . . 109.3 ?
H5A C5 H5B . . 108.0 ?
C1 C6 C5 . . 112.55(15) ?
C1 C6 H6A . . 109.1 ?
C5 C6 H6A . . 109.1 ?
C1 C6 H6B . . 109.1 ?
C5 C6 H6B . . 109.1 ?
H6A C6 H6B . . 107.8 ?
C9 C7 C8 . . 121.7(3) ?
C9 C7 C4 . . 120.5(3) ?
C8 C7 C4 . . 117.7(2) ?
C7 C8 H8A . . 109.5 ?
C7 C8 H8B . . 109.5 ?
H8A C8 H8B . . 109.5 ?
C7 C8 H8C . . 109.5 ?
H8A C8 H8C . . 109.5 ?
H8B C8 H8C . . 109.5 ?
C7 C9 H9A . . 120.0 ?
C7 C9 H9B . . 120.0 ?
H9A C9 H9B . . 120.0 ?
N1 C10 C1 . . 113.52(15) ?
N1 C10 H10A . . 108.9 ?
C1 C10 H10A . . 108.9 ?
N1 C10 H10B . . 108.9 ?
C1 C10 H10B . . 108.9 ?
H10A C10 H10B . . 107.7 ?
N1 C11 C12 . . 116.44(18) ?
N1 C11 H11A . . 108.2 ?
C12 C11 H11A . . 108.2 ?
N1 C11 H11B . . 108.2 ?
C12 C11 H11B . . 108.2 ?
H11A C11 H11B . . 107.3 ?
C17 C12 C13 . . 116.9(2) ?
C17 C12 C11 . . 121.6(2) ?
C13 C12 C11 . . 121.5(2) ?
C14 C13 C12 . . 120.9(3) ?
C14 C13 H13 . . 119.6 ?
C12 C13 H13 . . 119.6 ?
C15 C14 C13 . . 121.1(3) ?
C15 C14 H14 . . 119.4 ?
C13 C14 H14 . . 119.4 ?
C16 C15 C14 . . 119.2(3) ?
C16 C15 H15 . . 120.4 ?
C14 C15 H15 . . 120.4 ?
C15 C16 C17 . . 120.0(3) ?
C15 C16 H16 . . 120.0 ?
C17 C16 H16 . . 120.0 ?
C16 C17 C12 . . 121.8(3) ?
C16 C17 H17 . . 119.1 ?
C12 C17 H17 . . 119.1 ?

loop_
_geom_bond_atom_site_label_1
_geom_bond_atom_site_label_2
_geom_bond_site_symmetry_2
_geom_bond_distance
_geom_bond_publ_flag
O1 C1 . 1.4301(18) ?
O1 H1O . 0.83(3) ?
O2 C2 . 1.4319(19) ?
O2 H2O . 0.89(3) ?
N1 C11 . 1.463(3) ?
N1 C10 . 1.465(2) ?
N1 H1N . 0.92(2) ?
C1 C6 . 1.520(3) ?
C1 C10 . 1.535(3) ?
C1 C2 . 1.5426(19) ?
C2 C3 . 1.515(3) ?
C2 H2 . 0.9800 ?
C3 C4 . 1.531(3) ?
C3 H3A . 0.9700 ?
C3 H3B . 0.9700 ?
C4 C7 . 1.510(3) ?
C4 C5 . 1.538(3) ?
C4 H4 . 0.9800 ?
C5 C6 . 1.521(3) ?
C5 H5A . 0.9700 ?
C5 H5B . 0.9700 ?
C6 H6A . 0.9700 ?
C6 H6B . 0.9700 ?
C7 C9 . 1.336(4) ?
C7 C8 . 1.484(5) ?
C8 H8A . 0.9600 ?
C8 H8B . 0.9600 ?
C8 H8C . 0.9600 ?
C9 H9A . 0.9300 ?
C9 H9B . 0.9300 ?
C10 H10A . 0.9700 ?
C10 H10B . 0.9700 ?
C11 C12 . 1.516(3) ?
C11 H11A . 0.9700 ?
C11 H11B . 0.9700 ?
C12 C17 . 1.376(4) ?
C12 C13 . 1.378(4) ?
C13 C14 . 1.366(5) ?
C13 H13 . 0.9300 ?
C14 C15 . 1.356(5) ?
C14 H14 . 0.9300 ?
C15 C16 . 1.354(5) ?
C15 H15 . 0.9300 ?
C16 C17 . 1.373(5) ?
C16 H16 . 0.9300 ?
C17 H17 . 0.9300 ?

loop_
_geom_hbond_atom_site_label_D
_geom_hbond_atom_site_label_H
_geom_hbond_atom_site_label_A
_geom_hbond_site_symmetry_A
_geom_hbond_distance_DH
_geom_hbond_distance_HA
_geom_hbond_distance_DA
_geom_hbond_angle_DHA
O2 H2O N1 . 0.90(3) 1.88(3) 2.676(2) 147(3)
O1 H1O O2 1_556 0.83(3) 1.89(3) 2.721(2) 171(3)
N1 H1N O1 1_655 0.92(2) 2.15(2) 3.037(2) 164(2)

loop_
_cod_related_entry_id
_cod_related_entry_database
_cod_related_entry_code
1 ChemSpider 30656416
